data_4318720
loop_
_publ_author_name
'Warren K. Miller'
'John D. Gilbertson'
'Carmen Leiva-Paredes'
'Paul R. Bernatis'
'Timothy J. R. Weakley'
'David K. Lyon'
'David R. Tyler'

_publ_contact_author_address
;Department of Chemistry,
University of Oregon,
Eugene, OR 97403-1253
USA
;
_publ_contact_author_email tweakley@oregon.uoregon.edu
_publ_contact_author_fax 01(541)3464643
_publ_contact_author_name 'Dr Timothy J. R. Weakley'
_publ_contact_author_phone 01(541)3464620
_publ_section_title
;
 Precursors to Water-Soluble Dinitrogen Carriers. Synthesis of
 Water-Soluble Complexes of Iron(II) Containing Water-Soluble Chelating
 Phosphine Ligands of the Type 1,2-Bis(bis(hydroxyalkyl)phosphino)ethane
;
_journal_name_full 'Inorganic Chemistry'
_journal_page_first 5453
_journal_page_last 5465
_journal_paper_doi 10.1021/ic025774q
_journal_volume 41
_journal_year 2002
_chemical_formula_moiety 'C28 H64 Fe O8 P4 2+, O4 S 2-, 0.5(H2 O)'
_chemical_formula_sum 'C28 H65 Fe O12.5 P4 S'
_chemical_formula_weight 813.62
_space_group_IT_number 14
_symmetry_cell_setting monoclinic
_symmetry_Int_Tables_number 14
_symmetry_space_group_name_Hall '-P 2yn'
_symmetry_space_group_name_H-M 'P 1 21/n 1'
_cell_angle_alpha 90
_cell_angle_beta 100.07(1)
_cell_angle_gamma 90
_cell_formula_units_Z 4
_cell_length_a 10.023(2)
_cell_length_b 22.427(2)
_cell_length_c 17.195(3)
_cell_measurement_reflns_used 25
_cell_measurement_temperature 273
_cell_measurement_theta_max 14.0
_cell_measurement_theta_min 13.0
_cell_volume 3805.6(11)
_diffrn_ambient_temperature 293
_diffrn_measurement_device 'Enraf-Nonius CAD4 diffractometer'
_diffrn_measurement_method 'omega scans'
_diffrn_orient_matrix_UB_11 0.01675
_diffrn_orient_matrix_UB_12 0.03347
_diffrn_orient_matrix_UB_13 0.03877
_diffrn_orient_matrix_UB_21 0.08567
_diffrn_orient_matrix_UB_22 -0.01951
_diffrn_orient_matrix_UB_23 0.02611
_diffrn_orient_matrix_UB_31 0.05093
_diffrn_orient_matrix_UB_32 0.02179
_diffrn_orient_matrix_UB_33 -0.03619
_diffrn_radiation_detector 'scintillation counter'
_diffrn_radiation_monochromator graphite
_diffrn_radiation_source 'sealed X-ray tube'
_diffrn_radiation_type 'Mo K\a'
_diffrn_radiation_wavelength 0.71073
_diffrn_reflns_av_R_equivalents 0.030
_diffrn_reflns_limit_h_max 11
_diffrn_reflns_limit_h_min 0
_diffrn_reflns_limit_k_max 26
_diffrn_reflns_limit_k_min 0
_diffrn_reflns_limit_l_max 20
_diffrn_reflns_limit_l_min -20
_diffrn_reflns_number 7314
_diffrn_reflns_theta_max 25.0
_diffrn_reflns_theta_min 1.5
_diffrn_standards_decay_% 1.3
_diffrn_standards_interval_time 60
_diffrn_standards_number 3
_exptl_absorpt_coefficient_mu 0.668
_exptl_absorpt_correction_T_max 1.22
_exptl_absorpt_correction_T_min 0.80
_exptl_absorpt_correction_type refdelf
_exptl_absorpt_process_details 'Walker & Stuart, 1983'
_exptl_crystal_colour red-pink
_exptl_crystal_density_diffrn 1.420
_exptl_crystal_density_meas ?
_exptl_crystal_description tablet
_exptl_crystal_F_000 1740.00
_exptl_crystal_size_max 0.30
_exptl_crystal_size_mid 0.22
_exptl_crystal_size_min 0.10
_refine_diff_density_max 1.12
_refine_diff_density_min -1.33
_refine_ls_abs_structure_details 'not applicable'
_refine_ls_extinction_coef 0.00
_refine_ls_extinction_method none
_refine_ls_goodness_of_fit_all 1.99
_refine_ls_goodness_of_fit_ref 2.38
_refine_ls_hydrogen_treatment noref
_refine_ls_matrix_type full
_refine_ls_number_constraints 0
_refine_ls_number_parameters 420
_refine_ls_number_reflns 6698
_refine_ls_number_restraints 0
_refine_ls_R_factor_all 0.126
_refine_ls_R_factor_gt 0.084
_refine_ls_shift/su_max 0.017
_refine_ls_shift/su_mean 0.0010
_refine_ls_structure_factor_coef Fsqd
_refine_ls_weighting_details 'w = 4F~o~^2^/[\s^2^(I) + (0.020I)^2^]'
_refine_ls_weighting_scheme calc
_refine_ls_wR_factor_all 0.151
_refine_ls_wR_factor_ref 0.075
_reflns_number_observed 4361
_reflns_number_total 6698
_reflns_observed_criterion I>1.00\s(I)
_cod_data_source_file ic025774q_s1_4.cif
_cod_data_source_block 2_C28H64FeO12P4S,0.5H2O
_cod_depositor_comments
;
The following automatic conversions were performed:

'_exptl_crystal_density_meas' value 'not measured' was changed to '?'
- the value is perceived as not measured.

Automatic conversion script
Id: cif_fix_values 3008 2015-01-20 13:52:24Z robertas 
;
_cod_original_cell_volume 3805(1)
_cod_original_sg_symbol_H-M 'P 21/n '
_cod_original_formula_sum 'C28 H65 Fe O12.5 P4 S '
_cod_database_code 4318720

loop_
_symmetry_equiv_pos_as_xyz
'   +x,   +y,   +z'
1/2-x,1/2+y,1/2-z
'   -x,   -y,   -z'
1/2+x,1/2-y,1/2+z

loop_
_atom_site_label
_atom_site_fract_x
_atom_site_fract_y
_atom_site_fract_z
_atom_site_U_iso_or_equiv
_atom_site_occupancy
_atom_site_refinement_flags
_atom_site_adp_type
_atom_site_calc_flag
_atom_site_calc_attached_atom
Fe 0.54983(8) 0.66017(4) 0.72387(5) 0.0331(2) 1.000 . Uani d ?
S 0.7051(2) 0.7207(1) 0.4788(1) 0.0593(6) 1.000 . Uani d ?
P(1) 0.3478(2) 0.63045(8) 0.7428(1) 0.0418(5) 1.000 . Uani d ?
P(2) 0.4631(2) 0.75543(8) 0.72485(9) 0.0393(5) 1.000 . Uani d ?
P(3) 0.6433(2) 0.65815(8) 0.85034(9) 0.0393(5) 1.000 . Uani d ?
P(4) 0.6454(2) 0.56703(8) 0.7172(1) 0.0433(5) 1.000 . Uani d ?
O(1) 0.4823(4) 0.6614(2) 0.6021(2) 0.043(1) 1.000 . Uani d ?
O(2) 0.247(1) 0.5173(6) 0.9523(8) 0.127(4) 0.600 . Uiso d ?
O(2a) 0.078(2) 0.515(1) 0.922(1) 0.158(8) 0.400 . Uiso d ?
O(3) 0.4566(6) 0.9695(2) 0.8506(4) 0.091(2) 1.000 . Uani d ?
O(4) 0.5392(8) 0.8655(3) 0.4985(5) 0.080(2) 0.700 . Uiso d ?
O(4a) 0.691(2) 0.8847(8) 0.531(1) 0.073(5) 0.300 . Uiso d ?
O(5) 0.7292(4) 0.6917(2) 0.6924(2) 0.042(1) 1.000 . Uani d ?
O(6a) 0.534(1) 0.7435(5) 1.0752(6) 0.077(3) 0.500 . Uiso d ?
O(6) 0.416(1) 0.6469(5) 1.0620(6) 0.077(3) 0.500 . Uiso d ?
O(7) 0.7489(6) 0.5480(3) 0.4283(3) 0.107(3) 1.000 . Uani d ?
O(8) 0.585(1) 0.3519(6) 0.6521(7) 0.140(4) 0.650 . Uiso d ?
O(8a) 0.458(2) 0.391(1) 0.631(1) 0.138(8) 0.350 . Uiso d ?
O(9) 0.5620(5) 0.7145(2) 0.4886(3) 0.075(2) 1.000 . Uani d ?
O(10) 0.7310(6) 0.7836(2) 0.4627(3) 0.081(2) 1.000 . Uani d ?
O(11) 0.7884(5) 0.7014(2) 0.5533(3) 0.068(2) 1.000 . Uani d ?
O(12) 0.7306(6) 0.6831(3) 0.4142(3) 0.100(2) 1.000 . Uani d ?
O(13) 0.476(2) 0.5270(7) 1.055(1) 0.23(1) 0.500 . Uani d ?
C(1) 0.2519(6) 0.6937(3) 0.7701(4) 0.047(2) 1.000 . Uani d ?
C(2) 0.2813(6) 0.7480(3) 0.7252(4) 0.051(2) 1.000 . Uani d ?
C(3) 0.2380(7) 0.6007(4) 0.6550(4) 0.069(3) 1.000 . Uani d ?
C(4) 0.2445(9) 0.6285(4) 0.5780(5) 0.080(3) 1.000 . Uani d ?
C(5) 0.3810(8) 0.6256(4) 0.5558(4) 0.070(3) 1.000 . Uani d ?
C(6) 0.3215(7) 0.5720(3) 0.8149(5) 0.066(3) 1.000 . Uani d ?
C(7) 0.1826(8) 0.5652(4) 0.8359(5) 0.085(3) 1.000 . Uani d ?
C(8) 0.176(1) 0.5081(6) 0.8837(7) 0.147(5) 1.000 . Uani d ?
C(9) 0.5162(7) 0.8090(3) 0.8053(4) 0.051(2) 1.000 . Uani d ?
C(10) 0.4535(8) 0.8706(3) 0.7946(4) 0.061(2) 1.000 . Uani d ?
C(11) 0.5141(8) 0.9115(4) 0.8616(5) 0.079(3) 1.000 . Uani d ?
C(12) 0.4655(7) 0.8018(3) 0.6375(4) 0.048(2) 1.000 . Uani d ?
C(13) 0.5978(7) 0.8324(3) 0.6308(4) 0.056(2) 1.000 . Uani d ?
C(14) 0.5829(9) 0.8837(4) 0.5710(5) 0.082(3) 1.000 . Uani d ?
C(15) 0.7070(7) 0.5826(3) 0.8790(4) 0.054(2) 1.000 . Uani d ?
C(16) 0.7618(7) 0.5537(3) 0.8113(4) 0.059(2) 1.000 . Uani d ?
C(17) 0.7935(6) 0.7045(3) 0.8753(4) 0.048(2) 1.000 . Uani d ?
C(18) 0.8900(6) 0.7046(3) 0.8164(4) 0.054(2) 1.000 . Uani d ?
C(19) 0.8311(6) 0.7293(3) 0.7361(4) 0.050(2) 1.000 . Uani d ?
C(20) 0.5505(6) 0.6767(3) 0.9302(4) 0.053(2) 1.000 . Uani d ?
C(21) 0.6170(7) 0.6591(4) 1.0135(4) 0.072(3) 1.000 . Uani d ?
C(22) 0.5324(7) 0.6818(4) 1.0764(4) 0.077(3) 1.000 . Uani d ?
C(23) 0.7616(7) 0.5581(3) 0.6466(4) 0.055(2) 1.000 . Uani d ?
C(24) 0.6992(7) 0.5526(3) 0.5605(4) 0.058(2) 1.000 . Uani d ?
C(25) 0.8066(8) 0.5467(4) 0.5081(5) 0.074(3) 1.000 . Uani d ?
C(26) 0.5447(7) 0.4978(3) 0.7045(4) 0.056(2) 1.000 . Uani d ?
C(27) 0.615(1) 0.4403(4) 0.7094(9) 0.158(5) 1.000 . Uani d ?
C(28) 0.518(1) 0.3854(4) 0.7034(7) 0.126(5) 1.000 . Uani d ?
H(1) 0.1578 0.6850 0.7581 0.057 1.000 . Uiso c ?
H(2) 0.2770 0.7010 0.8252 0.057 1.000 . Uiso c ?
H(3) 0.2506 0.7823 0.7492 0.061 1.000 . Uiso c ?
H(4) 0.2348 0.7449 0.6723 0.061 1.000 . Uiso c ?
H(5) 0.2602 0.5598 0.6511 0.082 1.000 . Uiso c ?
H(6) 0.1472 0.6042 0.6635 0.082 1.000 . Uiso c ?
H(7) 0.1821 0.6086 0.5385 0.097 1.000 . Uiso c ?
H(8) 0.2192 0.6692 0.5802 0.097 1.000 . Uiso c ?
H(9) 0.3728 0.6381 0.5024 0.084 1.000 . Uiso c ?
H(10) 0.4106 0.5853 0.5604 0.084 1.000 . Uiso c ?
H(11) 0.3443 0.5348 0.7940 0.079 1.000 . Uiso c ?
H(12) 0.3825 0.5801 0.8625 0.079 1.000 . Uiso c ?
H(13) 0.1641 0.5986 0.8664 0.101 1.000 . Uiso c ?
H(14) 0.1171 0.5633 0.7888 0.101 1.000 . Uiso c ?
H(15) 0.4939 0.7925 0.8523 0.061 1.000 . Uiso c ?
H(16) 0.6117 0.8136 0.8113 0.061 1.000 . Uiso c ?
H(17) 0.4696 0.8869 0.7461 0.073 1.000 . Uiso c ?
H(18) 0.3587 0.8674 0.7934 0.073 1.000 . Uiso c ?
H(19) 0.6091 0.9141 0.8633 0.095 1.000 . Uiso c ?
H(20) 0.4966 0.8956 0.9100 0.095 1.000 . Uiso c ?
H(21) 0.4416 0.7771 0.5924 0.057 1.000 . Uiso c ?
H(22) 0.3989 0.8320 0.6371 0.057 1.000 . Uiso c ?
H(23) 0.6361 0.8479 0.6812 0.067 1.000 . Uiso c ?
H(24) 0.6574 0.8036 0.6152 0.067 1.000 . Uiso c ?
H(25) 0.7773 0.5853 0.9237 0.065 1.000 . Uiso c ?
H(26) 0.6351 0.5591 0.8918 0.065 1.000 . Uiso c ?
H(27) 0.7707 0.5120 0.8204 0.070 1.000 . Uiso c ?
H(28) 0.8480 0.5702 0.8083 0.070 1.000 . Uiso c ?
H(29) 0.7644 0.7444 0.8806 0.057 1.000 . Uiso c ?
H(30) 0.8424 0.6910 0.9245 0.057 1.000 . Uiso c ?
H(31) 0.9669 0.7279 0.8377 0.065 1.000 . Uiso c ?
H(32) 0.9175 0.6646 0.8097 0.065 1.000 . Uiso c ?
H(33) 0.9023 0.7340 0.7067 0.060 1.000 . Uiso c ?
H(34) 0.7919 0.7671 0.7430 0.060 1.000 . Uiso c ?
H(35) 0.5377 0.7187 0.9297 0.064 1.000 . Uiso c ?
H(36) 0.4649 0.6574 0.9191 0.064 1.000 . Uiso c ?
H(37) 0.6235 0.6168 1.0165 0.086 1.000 . Uiso c ?
H(38) 0.7052 0.6759 1.0247 0.086 1.000 . Uiso c ?
H(39) 0.8199 0.5918 0.6519 0.066 1.000 . Uiso c ?
H(40) 0.8135 0.5231 0.6610 0.066 1.000 . Uiso c ?
H(41) 0.6427 0.5183 0.5537 0.069 1.000 . Uiso c ?
H(42) 0.6463 0.5871 0.5451 0.069 1.000 . Uiso c ?
H(43) 0.8530 0.5100 0.5194 0.089 1.000 . Uiso c ?
H(44) 0.8690 0.5788 0.5190 0.089 1.000 . Uiso c ?
H(45) 0.4894 0.4978 0.7440 0.067 1.000 . Uiso c ?
H(46) 0.4890 0.4998 0.6538 0.067 1.000 . Uiso c ?
H(47) 0.6650 0.4380 0.6674 0.190 1.000 . Uiso c ?
H(48) 0.6752 0.4384 0.7585 0.190 1.000 . Uiso c ?

loop_
_atom_site_aniso_label
_atom_site_aniso_U_11
_atom_site_aniso_U_22
_atom_site_aniso_U_33
_atom_site_aniso_U_12
_atom_site_aniso_U_13
_atom_site_aniso_U_23
Fe 0.0267(4) 0.0432(5) 0.0300(4) 0.0029(4) 0.0064(3) -0.0017(4)
S 0.061(1) 0.084(2) 0.037(1) -0.008(1) 0.0186(9) 0.004(1)
P(1) 0.0307(9) 0.055(1) 0.0399(9) -0.0019(8) 0.0085(7) -0.0029(9)
P(2) 0.0344(9) 0.048(1) 0.0350(9) 0.0057(8) 0.0058(7) -0.0021(8)
P(3) 0.0295(8) 0.056(1) 0.0324(8) 0.0028(8) 0.0043(7) 0.0024(9)
P(4) 0.041(1) 0.043(1) 0.048(1) 0.0073(8) 0.0115(8) -0.0003(9)
O(1) 0.043(3) 0.052(3) 0.033(2) -0.008(2) 0.006(2) -0.008(2)
O(3) 0.113(5) 0.041(3) 0.131(5) -0.003(3) 0.058(4) -0.012(3)
O(5) 0.033(2) 0.051(3) 0.042(2) -0.007(2) 0.008(2) -0.002(2)
O(7) 0.084(4) 0.180(7) 0.061(4) 0.012(4) 0.026(3) -0.004(4)
O(9) 0.061(3) 0.109(4) 0.059(3) -0.007(3) 0.020(3) 0.020(3)
O(10) 0.096(4) 0.084(4) 0.070(4) -0.022(3) 0.033(3) 0.022(3)
O(11) 0.060(3) 0.092(4) 0.055(3) 0.001(3) 0.019(3) 0.003(3)
O(12) 0.123(5) 0.135(5) 0.050(3) 0.002(4) 0.036(3) -0.023(3)
O(13) 0.16(2) 0.10(1) 0.43(4) 0.01(1) 0.10(2) 0.09(2)
C(1) 0.031(3) 0.069(5) 0.044(4) 0.004(3) 0.011(3) -0.005(4)
C(2) 0.036(4) 0.055(4) 0.061(5) 0.011(3) 0.003(3) -0.004(4)
C(3) 0.045(4) 0.097(6) 0.064(5) -0.005(4) 0.010(4) -0.029(5)
C(4) 0.075(6) 0.107(7) 0.055(5) -0.005(5) 0.000(4) -0.012(5)
C(5) 0.059(5) 0.093(6) 0.057(5) -0.015(5) 0.009(4) -0.002(4)
C(6) 0.042(4) 0.073(5) 0.088(6) -0.007(4) 0.028(4) 0.009(5)
C(7) 0.056(5) 0.107(7) 0.098(7) -0.005(5) 0.034(5) 0.011(6)
C(8) 0.065(6) 0.24(1) 0.14(1) -0.057(8) 0.033(7) 0.11(1)
C(9) 0.051(4) 0.056(5) 0.044(4) 0.006(4) 0.007(3) -0.004(3)
C(10) 0.085(6) 0.044(4) 0.052(4) 0.009(4) 0.011(4) -0.012(4)
C(11) 0.063(5) 0.080(6) 0.104(7) -0.010(5) 0.039(5) -0.030(6)
C(12) 0.056(4) 0.046(4) 0.039(4) 0.013(3) 0.002(3) 0.003(3)
C(13) 0.052(4) 0.067(5) 0.049(4) -0.001(4) 0.011(3) -0.002(4)
C(14) 0.086(6) 0.072(6) 0.090(7) 0.013(5) 0.025(5) 0.033(5)
C(15) 0.053(4) 0.068(5) 0.039(4) 0.014(4) -0.002(3) 0.008(4)
C(16) 0.049(4) 0.059(5) 0.064(5) 0.011(4) -0.001(4) 0.012(4)
C(17) 0.043(4) 0.061(5) 0.039(4) 0.002(3) 0.006(3) 0.001(3)
C(18) 0.034(4) 0.071(5) 0.057(4) -0.002(3) 0.005(3) -0.001(4)
C(19) 0.036(4) 0.077(5) 0.039(4) -0.008(4) 0.010(3) 0.004(4)
C(20) 0.040(4) 0.087(6) 0.034(4) 0.000(4) 0.009(3) 0.002(4)
C(21) 0.051(5) 0.116(7) 0.044(4) 0.001(5) -0.001(3) 0.008(5)
C(22) 0.048(5) 0.146(9) 0.036(4) -0.026(5) 0.009(3) 0.008(5)
C(23) 0.053(4) 0.055(5) 0.063(5) 0.014(4) 0.023(4) 0.002(4)
C(24) 0.060(5) 0.053(5) 0.065(5) 0.009(4) 0.024(4) 0.001(4)
C(25) 0.077(6) 0.091(6) 0.063(5) 0.012(5) 0.039(5) 0.005(5)
C(26) 0.053(4) 0.050(4) 0.067(5) 0.008(4) 0.018(4) 0.003(4)
C(27) 0.095(8) 0.052(6) 0.31(2) 0.020(6) -0.01(1) -0.012(9)
C(28) 0.17(1) 0.043(6) 0.14(1) 0.024(6) -0.026(9) -0.005(6)

loop_
_geom_angle_atom_site_label_1
_geom_angle_atom_site_label_2
_geom_angle_atom_site_label_3
_geom_angle
_geom_angle_site_symmetry_1
_geom_angle_site_symmetry_2
_geom_angle_site_symmetry_3
_geom_angle_publ_flag
P(1) Fe P(2) 85.52(7) . . . yes
P(1) Fe P(3) 95.19(7) . . . yes
P(1) Fe P(4) 97.67(7) . . . yes
P(1) Fe O(1) 90.4(1) . . . yes
P(1) Fe O(5) 173.0(1) . . . yes
P(2) Fe P(3) 96.15(7) . . . yes
P(2) Fe P(4) 176.26(8) . . . yes
P(2) Fe O(1) 86.5(1) . . . yes
P(2) Fe O(5) 91.8(1) . . . yes
P(3) Fe P(4) 85.53(7) . . . yes
P(3) Fe O(1) 174.0(1) . . . yes
P(3) Fe O(5) 91.5(1) . . . yes
P(4) Fe O(1) 91.5(1) . . . yes
P(4) Fe O(5) 84.8(1) . . . yes
O(1) Fe O(5) 83.0(2) . . . yes
O(9) S O(10) 108.5(3) . . . yes
O(9) S O(11) 106.7(3) . . . yes
O(9) S O(12) 109.7(4) . . . yes
O(10) S O(11) 110.8(3) . . . yes
O(10) S O(12) 110.6(3) . . . yes
O(11) S O(12) 110.4(3) . . . yes
Fe P(1) C(1) 110.0(2) . . . yes
Fe P(1) C(3) 115.0(2) . . . yes
Fe P(1) C(6) 123.6(2) . . . yes
C(1) P(1) C(3) 103.2(3) . . . yes
C(1) P(1) C(6) 103.6(3) . . . yes
C(3) P(1) C(6) 99.1(4) . . . yes
Fe P(2) C(2) 107.0(2) . . . yes
Fe P(2) C(9) 123.4(2) . . . yes
Fe P(2) C(12) 117.5(2) . . . yes
C(2) P(2) C(9) 102.4(3) . . . yes
C(2) P(2) C(12) 102.2(3) . . . yes
C(9) P(2) C(12) 101.6(3) . . . yes
Fe P(3) C(15) 110.4(2) . . . yes
Fe P(3) C(17) 114.3(2) . . . yes
Fe P(3) C(20) 123.2(2) . . . yes
C(15) P(3) C(17) 103.2(3) . . . yes
C(15) P(3) C(20) 101.8(3) . . . yes
C(17) P(3) C(20) 101.6(3) . . . yes
Fe P(4) C(16) 107.9(2) . . . yes
Fe P(4) C(23) 116.7(2) . . . yes
Fe P(4) C(26) 123.0(2) . . . yes
C(16) P(4) C(23) 100.7(3) . . . yes
C(16) P(4) C(26) 102.5(3) . . . yes
C(23) P(4) C(26) 103.1(3) . . . yes
Fe O(1) C(5) 129.0(4) . . . yes
Fe O(5) C(19) 129.1(3) . . . yes
P(1) C(1) C(2) 109.8(4) . . . yes
P(2) C(2) C(1) 111.2(4) . . . yes
P(1) C(3) C(4) 118.1(6) . . . yes
C(3) C(4) C(5) 113.5(7) . . . yes
O(1) C(5) C(4) 115.6(6) . . . yes
P(1) C(6) C(7) 118.5(6) . . . yes
C(6) C(7) C(8) 110.1(7) . . . yes
O(2) C(8) C(7) 107(1) . . . yes
O(2a) C(8) C(7) 106(2) . . . yes
P(2) C(9) C(10) 116.4(5) . . . yes
C(9) C(10) C(11) 110.9(6) . . . yes
O(3) C(11) C(10) 110.8(7) . . . yes
P(2) C(12) C(13) 117.3(5) . . . yes
C(12) C(13) C(14) 114.0(6) . . . yes
O(4) C(14) C(13) 112.5(8) . . . yes
O(4a) C(14) C(13) 111(1) . . . yes
P(3) C(15) C(16) 110.0(5) . . . yes
P(4) C(16) C(15) 110.2(4) . . . yes
P(3) C(17) C(18) 116.2(5) . . . yes
C(17) C(18) C(19) 114.7(5) . . . yes
O(5) C(19) C(18) 113.1(5) . . . yes
P(3) C(20) C(21) 116.7(5) . . . yes
C(20) C(21) C(22) 111.3(6) . . . yes
O(6a) C(22) C(21) 107.8(8) . . . yes
O(6) C(22) C(21) 103.3(8) . . . yes
P(4) C(23) C(24) 117.1(5) . . . yes
C(23) C(24) C(25) 111.9(6) . . . yes
O(7) C(25) C(24) 111.5(7) . . . yes
P(4) C(26) C(27) 119.2(6) . . . yes
C(26) C(27) C(28) 113.8(9) . . . yes
O(8) C(28) C(27) 96(1) . . . yes
O(8a) C(28) C(27) 100(1) . . . yes

loop_
_geom_bond_atom_site_label_1
_geom_bond_atom_site_label_2
_geom_bond_distance
_geom_bond_site_symmetry_1
_geom_bond_site_symmetry_2
_geom_bond_publ_flag
Fe P(1) 2.209(2) . . yes
Fe P(2) 2.308(2) . . yes
Fe P(3) 2.213(2) . . yes
Fe P(4) 2.309(2) . . yes
Fe O(1) 2.085(4) . . yes
Fe O(5) 2.089(4) . . yes
S O(9) 1.479(5) . . yes
S O(10) 1.470(5) . . yes
S O(11) 1.467(5) . . yes
S O(12) 1.452(5) . . yes
P(1) C(1) 1.820(7) . . yes
P(1) C(3) 1.831(7) . . yes
P(1) C(6) 1.855(7) . . yes
P(2) C(2) 1.830(7) . . yes
P(2) C(9) 1.840(7) . . yes
P(2) C(12) 1.831(6) . . yes
P(3) C(15) 1.846(7) . . yes
P(3) C(17) 1.818(7) . . yes
P(3) C(20) 1.837(6) . . yes
P(4) C(16) 1.846(7) . . yes
P(4) C(23) 1.834(7) . . yes
P(4) C(26) 1.843(7) . . yes
O(1) C(5) 1.423(8) . . yes
O(2) C(8) 1.29(1) . . yes
O(2a) C(8) 1.27(2) . . yes
O(3) C(11) 1.421(9) . . yes
O(4) C(14) 1.31(1) . . yes
O(4a) C(14) 1.39(2) . . yes
O(5) C(19) 1.433(7) . . yes
O(6a) C(22) 1.38(1) . . yes
O(6) C(22) 1.39(1) . . yes
O(7) C(25) 1.392(9) . . yes
O(8) C(28) 1.42(1) . . yes
O(8a) C(28) 1.28(2) . . yes
C(1) C(2) 1.499(9) . . yes
C(3) C(4) 1.48(1) . . yes
C(4) C(5) 1.49(1) . . yes
C(6) C(7) 1.505(9) . . yes
C(7) C(8) 1.53(1) . . yes
C(9) C(10) 1.514(9) . . yes
C(10) C(11) 1.51(1) . . yes
C(12) C(13) 1.515(9) . . yes
C(13) C(14) 1.53(1) . . yes
C(15) C(16) 1.517(9) . . yes
C(17) C(18) 1.518(9) . . yes
C(18) C(19) 1.509(9) . . yes
C(20) C(21) 1.522(8) . . yes
C(21) C(22) 1.57(1) . . yes
C(23) C(24) 1.509(9) . . yes
C(24) C(25) 1.525(9) . . yes
C(26) C(27) 1.47(1) . . yes
C(27) C(28) 1.56(1) . . yes

loop_
_geom_contact_atom_site_label_1
_geom_contact_atom_site_label_2
_geom_contact_distance
_geom_contact_site_symmetry_1
_geom_contact_site_symmetry_2
_geom_contact_publ_flag
S O(8a) 3.38(2) . 3_666 no
S O(6a) 3.51(1) . 4_564 no
S O(1) 3.592(4) . . no
O(1) O(9) 2.532(6) . . no
O(1) O(11) 3.438(6) . . no
O(2) O(13) 2.64(3) . . no
O(2) O(4a) 2.69(2) . 4_465 no
O(2) O(13) 2.97(2) . 3_667 no
O(2) O(4) 3.53(1) . 4_465 no
O(2) C(14) 3.60(2) . 4_465 no
O(2) C(15) 3.63(1) . 3_667 no
O(2a) O(4a) 3.02(3) . 4_465 no
O(2a) O(4) 3.04(2) . 4_465 no
O(2a) C(14) 3.38(2) . 2_546 no
O(2a) C(14) 3.42(2) . 4_465 no
O(2a) O(2a) 3.42(5) . 3_567 no
O(2a) C(16) 3.51(2) . 1_455 no
O(3) O(7) 2.693(8) . 4_465 no
O(3) C(25) 3.339(9) . 4_465 no
O(3) C(23) 3.447(9) . 2_656 no
O(3) C(3) 3.52(1) . 2_556 no
O(3) C(25) 3.54(1) . 2_656 no
O(4) O(10) 2.81(1) . . no
O(4) C(17) 3.35(1) . 4_464 no
O(4) O(9) 3.40(1) . . no
O(4) C(18) 3.59(1) . 4_464 no
O(4a) O(6) 2.33(2) . 4_564 no
O(4a) O(10) 2.61(2) . . no
O(4a) O(13) 3.43(2) . 4_564 no
O(4a) C(8) 3.47(2) . 4_564 no
O(4a) C(7) 3.52(2) . 4_564 no
O(5) O(11) 2.573(6) . . no
O(5) O(9) 3.647(6) . . no
O(6a) O(11) 2.72(1) . 4_465 no
O(6a) C(2) 3.26(1) . 4_565 no
O(6a) O(10) 3.36(1) . 4_465 no
O(6a) C(4) 3.56(1) . 4_565 no
O(6) O(13) 2.76(2) . . no
O(6) O(10) 2.77(1) . 4_465 no
O(6) C(14) 3.44(1) . 4_465 no
O(6) C(13) 3.62(1) . 4_465 no
O(6) O(11) 3.63(1) . 4_465 no
O(7) O(8a) 2.55(2) . 3_666 no
O(7) O(12) 3.04(1) . . no
O(7) C(11) 3.21(1) . 4_564 no
O(7) C(28) 3.52(1) . 3_666 no
O(7) C(26) 3.547(9) . 3_666 no
O(7) C(3) 3.64(1) . 3_666 no
O(8) O(9) 3.00(1) . 3_666 no
O(8) O(12) 3.26(1) . 3_666 no
O(8) C(18) 3.35(1) . 2_646 no
O(8) C(19) 3.38(1) . 2_646 no
O(8) C(17) 3.58(1) . 2_646 no
O(8a) O(12) 2.53(2) . 3_666 no
O(8a) O(9) 3.12(2) . 3_666 no
O(8a) C(25) 3.54(3) . 3_666 no
O(8a) C(24) 3.63(3) . 3_666 no
O(9) C(5) 3.055(9) . . no
O(9) C(12) 3.493(8) . . no
O(9) C(17) 3.536(8) . 4_464 no
O(9) C(13) 3.577(9) . . no
O(9) C(18) 3.640(8) . 4_464 no
O(10) C(22) 3.388(9) . 4_564 no
O(10) C(1) 3.392(8) . 4_564 no
O(10) C(14) 3.42(1) . . no
O(10) C(20) 3.461(8) . 4_564 no
O(10) C(13) 3.561(9) . . no
O(11) C(19) 3.161(8) . . no
O(11) C(24) 3.462(9) . . no
O(11) C(22) 3.56(1) . 4_564 no
O(11) C(25) 3.57(1) . . no
O(11) C(23) 3.623(8) . . no
O(12) C(28) 3.30(1) . 3_666 no
O(12) C(25) 3.48(1) . . no
O(12) C(10) 3.504(9) . 4_564 no
O(13) O(13) 2.36(5) . 3_667 no
O(13) C(15) 3.38(2) . 3_667 no
O(13) C(21) 3.41(2) . . no
O(13) C(22) 3.53(2) . . no
O(13) C(6) 3.54(2) . 3_667 no
O(13) C(8) 3.56(2) . 3_667 no
C(2) C(22) 3.61(1) . 4_464 no
C(11) C(25) 3.66(1) . 4_465 no

loop_
_geom_torsion_atom_site_label_1
_geom_torsion_atom_site_label_2
_geom_torsion_atom_site_label_3
_geom_torsion_atom_site_label_4
_geom_torsion_site_symmetry_1
_geom_torsion_site_symmetry_2
_geom_torsion_site_symmetry_3
_geom_torsion_site_symmetry_4
_geom_torsion
_geom_torsion_publ_flag
Fe P(1) C(1) C(2) . . . . 37.1(5) no
Fe P(1) C(3) C(4) . . . . -36.3(7) no
Fe P(1) C(6) C(7) . . . . 166.4(5) no
Fe P(2) C(2) C(1) . . . . 33.3(5) no
Fe P(2) C(9) C(10) . . . . 177.3(4) no
Fe P(2) C(12) C(13) . . . . -80.6(5) no
Fe P(3) C(15) C(16) . . . . 35.6(5) no
Fe P(3) C(17) C(18) . . . . -39.9(6) no
Fe P(3) C(20) C(21) . . . . 165.6(5) no
Fe P(4) C(16) C(15) . . . . 34.1(5) no
Fe P(4) C(23) C(24) . . . . -76.4(6) no
Fe P(4) C(26) C(27) . . . . -173.5(8) no
Fe O(1) C(5) C(4) . . . . 57.5(9) no
Fe O(5) C(19) C(18) . . . . 56.7(7) no
P(1) C(1) C(2) P(2) . . . . -44.7(5) no
P(1) C(3) C(4) C(5) . . . . 59.7(9) no
P(1) C(6) C(7) C(8) . . . . 169.7(7) no
P(2) C(9) C(10) C(11) . . . . -175.4(5) no
P(2) C(12) C(13) C(14) . . . . -163.1(5) no
P(3) C(15) C(16) P(4) . . . . -43.8(6) no
P(3) C(17) C(18) C(19) . . . . 63.4(7) no
P(3) C(20) C(21) C(22) . . . . 175.7(5) no
P(4) C(23) C(24) C(25) . . . . 178.9(5) no
P(4) C(26) C(27) C(28) . . . . 175.9(8) no
O(1) C(5) C(4) C(3) . . . . -69(1) no
O(2) C(8) C(7) C(6) . . . . 71(1) no
O(2a) O(2) C(8) C(7) . . . . 105(2) no
O(2a) C(8) C(7) C(6) . . . . 158(1) no
O(3) C(11) C(10) C(9) . . . . 179.0(6) no
O(4) C(14) C(13) C(12) . . . . -63.7(9) no
O(4a) O(4) C(14) C(13) . . . . -106(1) no
O(4a) C(14) C(13) C(12) . . . . -142(1) no
O(5) C(19) C(18) C(17) . . . . -69.4(8) no
O(6a) C(22) C(21) C(20) . . . . -64.5(9) no
O(6) C(22) C(21) C(20) . . . . 69.4(9) no
O(7) C(25) C(24) C(23) . . . . -173.7(6) no
O(8) O(8a) C(28) C(27) . . . . 93(1) no
O(8) C(28) C(27) C(26) . . . . 137(1) no
O(8a) C(28) C(27) C(26) . . . . 67(2) no
C(1) P(1) C(3) C(4) . . . . 83.5(7) no
C(1) P(1) C(6) C(7) . . . . 40.7(7) no
C(1) C(2) P(2) C(9) . . . . -97.7(5) no
C(1) C(2) P(2) C(12) . . . . 157.3(5) no
C(2) P(2) C(9) C(10) . . . . -62.5(6) no
C(2) P(2) C(12) C(13) . . . . 162.7(5) no
C(2) C(1) P(1) C(3) . . . . -86.1(5) no
C(2) C(1) P(1) C(6) . . . . 171.0(4) no
C(3) P(1) C(6) C(7) . . . . -65.3(7) no
C(4) C(3) P(1) C(6) . . . . -170.1(6) no
C(9) P(2) C(12) C(13) . . . . 57.1(6) no
C(10) C(9) P(2) C(12) . . . . 42.9(6) no
C(15) P(3) C(17) C(18) . . . . 80.0(5) no
C(15) P(3) C(20) C(21) . . . . 41.4(6) no
C(15) C(16) P(4) C(23) . . . . 156.8(5) no
C(15) C(16) P(4) C(26) . . . . -97.0(5) no
C(16) P(4) C(23) C(24) . . . . 167.2(5) no
C(16) P(4) C(26) C(27) . . . . -52.2(9) no
C(16) C(15) P(3) C(17) . . . . -87.0(5) no
C(16) C(15) P(3) C(20) . . . . 168.0(5) no
C(17) P(3) C(20) C(21) . . . . -64.9(6) no
C(18) C(17) P(3) C(20) . . . . -174.8(5) no
C(23) P(4) C(26) C(27) . . . . 52.1(9) no
C(24) C(23) P(4) C(26) . . . . 61.5(6) no
